data_4305006
loop_
_publ_author_name
'Feng-Qin Wang'
'Wei-Hua Mu'
'Xiang-Jun Zheng'
'Li-Cun Li'
'De-Cai Fang'
'Lin-Pei Jin'

_publ_section_title
;
Hydrothermal Reaction of Cu(II)/Pyrazine-2,3,5-tricarboxylic acid and
Characterization of the Copper(II) Complexes
;
_journal_name_full 'Inorganic Chemistry'
_journal_page_first 5225
_journal_page_last 5233
_journal_paper_doi 10.1021/ic8001916
_journal_volume 47
_journal_year 2008
_chemical_formula_moiety 'C34 H22 Cu3 N8 O14'
_chemical_formula_sum 'C34 H22 Cu3 N8 O14'
_chemical_formula_weight 957.22
_chemical_name_systematic
; 
 ? 
;
_space_group_IT_number 14
_symmetry_cell_setting monoclinic
_symmetry_space_group_name_Hall '-P 2ybc'
_symmetry_space_group_name_H-M 'P 1 21/c 1'
_atom_sites_solution_hydrogens geom
_atom_sites_solution_primary direct
_atom_sites_solution_secondary difmap
_audit_creation_method SHELXL-97
_cell_angle_alpha 90.00
_cell_angle_beta 90.821(5)
_cell_angle_gamma 90.00
_cell_formula_units_Z 2
_cell_length_a 9.5561(11)
_cell_length_b 17.521(3)
_cell_length_c 10.0643(16)
_cell_measurement_reflns_used 4423
_cell_measurement_temperature 294(2)
_cell_measurement_theta_max 27.9
_cell_measurement_theta_min 2.3
_cell_volume 1684.9(4)
_computing_cell_refinement 'CrystalClear (Rigaku/MSC Inc., 2005)'
_computing_data_collection 'CrystalClear (Rigaku/MSC Inc., 2005)'
_computing_data_reduction 'CrystalClear (Rigaku/MSC Inc., 2005)'
_computing_publication_material 'CrystalStructure 3.7.0'
_computing_structure_refinement 'SHELXL-97 (Sheldrick, 1997)'
_computing_structure_solution 'SHELXS-97 (Sheldrick, 1990)'
_diffrn_ambient_temperature 294(2)
_diffrn_detector_area_resol_mean 7.31
_diffrn_measured_fraction_theta_full 0.997
_diffrn_measured_fraction_theta_max 0.997
_diffrn_measurement_device_type 'Rigaku Saturn'
_diffrn_measurement_method \w
_diffrn_radiation_monochromator confocal
_diffrn_radiation_source 'rotating anode'
_diffrn_radiation_type MoK\a
_diffrn_radiation_wavelength 0.71070
_diffrn_reflns_av_R_equivalents 0.0282
_diffrn_reflns_av_sigmaI/netI 0.0279
_diffrn_reflns_limit_h_max 8
_diffrn_reflns_limit_h_min -12
_diffrn_reflns_limit_k_max 21
_diffrn_reflns_limit_k_min -23
_diffrn_reflns_limit_l_max 12
_diffrn_reflns_limit_l_min -13
_diffrn_reflns_number 12814
_diffrn_reflns_theta_full 27.87
_diffrn_reflns_theta_max 27.87
_diffrn_reflns_theta_min 2.13
_exptl_absorpt_coefficient_mu 1.965
_exptl_absorpt_correction_T_max 0.8912
_exptl_absorpt_correction_T_min 0.7983
_exptl_absorpt_correction_type multi-scan
_exptl_absorpt_process_details 'Jacobson, R. (1998) Private communication'
_exptl_crystal_colour blue
_exptl_crystal_density_diffrn 1.887
_exptl_crystal_density_method 'not measured'
_exptl_crystal_description block
_exptl_crystal_F_000 962
_exptl_crystal_size_max 0.12
_exptl_crystal_size_mid 0.08
_exptl_crystal_size_min 0.06
_refine_diff_density_max 0.446
_refine_diff_density_min -0.531
_refine_diff_density_rms 0.073
_refine_ls_extinction_method none
_refine_ls_goodness_of_fit_ref 1.036
_refine_ls_hydrogen_treatment constr
_refine_ls_matrix_type full
_refine_ls_number_parameters 275
_refine_ls_number_reflns 3839
_refine_ls_number_restraints 0
_refine_ls_restrained_S_all 1.036
_refine_ls_R_factor_all 0.0380
_refine_ls_R_factor_gt 0.0308
_refine_ls_shift/su_max 0.001
_refine_ls_shift/su_mean 0.000
_refine_ls_structure_factor_coef Fsqd
_refine_ls_weighting_details 'calc w=1/[\s^2^(Fo^2^)+(0.0512P)^2^+0.2355P] where P=(Fo^2^+2Fc^2^)/3'
_refine_ls_weighting_scheme calc
_refine_ls_wR_factor_gt 0.0773
_refine_ls_wR_factor_ref 0.0824
_reflns_number_gt 3362
_reflns_number_total 4012
_reflns_threshold_expression >2sigma(I)
_cod_data_source_file ic8001916-file003_3.cif
_cod_data_source_block 4
_cod_original_sg_symbol_H-M 'P 21/c '
_cod_database_code 4305006

loop_
_symmetry_equiv_pos_as_xyz
'x, y, z'
'-x, y+1/2, -z+1/2'
'-x, -y, -z'
'x, -y-1/2, z-1/2'

loop_
_atom_site_label
_atom_site_type_symbol
_atom_site_fract_x
_atom_site_fract_y
_atom_site_fract_z
_atom_site_U_iso_or_equiv
_atom_site_adp_type
_atom_site_occupancy
_atom_site_symmetry_multiplicity
_atom_site_calc_flag
_atom_site_refinement_flags
_atom_site_disorder_assembly
_atom_site_disorder_group
Cu1 Cu 0.87634(2) 0.169491(13) 0.18523(2) 0.02383(9) Uani 1 1 d . . .
Cu2 Cu 0.5000 0.5000 0.0000 0.03077(11) Uani 1 2 d S . .
O1 O 0.69013(15) 0.17497(7) 0.26060(15) 0.0281(3) Uani 1 1 d . . .
O2 O 0.51615(19) 0.24627(10) 0.3306(2) 0.0542(6) Uani 1 1 d . . .
O3 O 0.97132(15) 0.29924(9) -0.14902(14) 0.0329(3) Uani 1 1 d . . .
O4 O 1.07096(16) 0.35870(11) 0.02393(18) 0.0429(4) Uani 1 1 d . . .
O5 O 0.85542(14) 0.46136(8) -0.18640(15) 0.0293(3) Uani 1 1 d . . .
O6 O 0.64402(16) 0.50733(8) -0.13638(15) 0.0323(3) Uani 1 1 d . . .
O7 O 0.34796(17) 0.38628(10) -0.09595(18) 0.0427(4) Uani 1 1 d . . .
H1W H 0.2702 0.3715 -0.0698 0.064 Uiso 1 1 d R . .
H2W H 0.3857 0.3425 -0.0992 0.064 Uiso 1 1 d R . .
N1 N 0.79093(16) 0.29321(9) 0.11258(16) 0.0210(3) Uani 1 1 d . . .
N2 N 0.61565(16) 0.41382(9) 0.06030(16) 0.0217(3) Uani 1 1 d . . .
N3 N 0.81060(17) 0.10880(9) 0.02680(17) 0.0262(4) Uani 1 1 d . . .
N4 N 1.05533(17) 0.16266(9) 0.08965(17) 0.0236(3) Uani 1 1 d . . .
C1 C 0.6206(2) 0.23608(11) 0.2637(2) 0.0256(4) Uani 1 1 d . . .
C2 C 0.66751(19) 0.30022(11) 0.17351(19) 0.0215(4) Uani 1 1 d . . .
C3 C 0.82672(19) 0.34664(10) 0.02424(18) 0.0200(4) Uani 1 1 d . . .
C4 C 0.73472(19) 0.40677(10) -0.00529(18) 0.0199(4) Uani 1 1 d . . .
C5 C 0.5801(2) 0.36148(11) 0.14992(19) 0.0246(4) Uani 1 1 d . . .
H5 H 0.4970 0.3663 0.1962 0.030 Uiso 1 1 calc R . .
C6 C 0.9700(2) 0.33612(11) -0.0398(2) 0.0247(4) Uani 1 1 d . . .
C7 C 0.7496(2) 0.46340(10) -0.11892(19) 0.0227(4) Uani 1 1 d . . .
C8 C 0.6822(2) 0.07961(14) 0.0075(2) 0.0364(5) Uani 1 1 d . . .
H8 H 0.6116 0.0928 0.0659 0.044 Uiso 1 1 calc R . .
C9 C 0.6515(3) 0.03077(14) -0.0957(3) 0.0422(6) Uani 1 1 d . . .
H9 H 0.5611 0.0121 -0.1078 0.051 Uiso 1 1 calc R . .
C10 C 0.7563(3) 0.00971(13) -0.1810(3) 0.0401(5) Uani 1 1 d . . .
H10 H 0.7383 -0.0249 -0.2492 0.048 Uiso 1 1 calc R . .
C11 C 0.8887(2) 0.04055(13) -0.1640(2) 0.0352(5) Uani 1 1 d . . .
H11 H 0.9601 0.0284 -0.2222 0.042 Uiso 1 1 calc R . .
C12 C 0.9124(2) 0.08997(11) -0.0583(2) 0.0256(4) Uani 1 1 d . . .
C13 C 1.0498(2) 0.12424(11) -0.0264(2) 0.0259(4) Uani 1 1 d . . .
C14 C 1.1651(2) 0.11753(13) -0.1071(2) 0.0369(5) Uani 1 1 d . . .
H14 H 1.1598 0.0910 -0.1870 0.044 Uiso 1 1 calc R . .
C15 C 1.2887(3) 0.15161(15) -0.0648(3) 0.0443(6) Uani 1 1 d . . .
H15 H 1.3686 0.1475 -0.1161 0.053 Uiso 1 1 calc R . .
C16 C 1.2938(2) 0.19117(15) 0.0516(3) 0.0411(6) Uani 1 1 d . . .
H16 H 1.3761 0.2151 0.0792 0.049 Uiso 1 1 calc R . .
C17 C 1.1752(2) 0.19548(13) 0.1285(2) 0.0314(5) Uani 1 1 d . . .
H17 H 1.1790 0.2217 0.2088 0.038 Uiso 1 1 calc R . .

loop_
_atom_site_aniso_label
_atom_site_aniso_U_11
_atom_site_aniso_U_22
_atom_site_aniso_U_33
_atom_site_aniso_U_23
_atom_site_aniso_U_13
_atom_site_aniso_U_12
Cu1 0.02013(14) 0.02744(14) 0.02416(14) -0.00171(9) 0.00926(9) 0.00157(9)
Cu2 0.0366(2) 0.0305(2) 0.02561(19) 0.01126(14) 0.01471(15) 0.01926(15)
O1 0.0257(7) 0.0229(7) 0.0360(8) 0.0092(6) 0.0148(6) 0.0068(5)
O2 0.0502(10) 0.0377(9) 0.0760(14) 0.0255(9) 0.0469(10) 0.0191(8)
O3 0.0357(8) 0.0380(8) 0.0252(8) 0.0028(6) 0.0106(6) 0.0151(6)
O4 0.0235(8) 0.0560(11) 0.0493(10) -0.0031(9) 0.0017(7) -0.0018(7)
O5 0.0296(8) 0.0261(7) 0.0327(8) 0.0064(6) 0.0139(6) -0.0004(6)
O6 0.0397(8) 0.0290(7) 0.0285(8) 0.0110(6) 0.0155(6) 0.0155(6)
O7 0.0377(9) 0.0393(9) 0.0512(11) -0.0019(8) 0.0016(8) 0.0018(7)
N1 0.0203(8) 0.0216(7) 0.0211(8) 0.0019(6) 0.0051(6) 0.0035(6)
N2 0.0245(8) 0.0197(7) 0.0209(8) 0.0016(6) 0.0064(6) 0.0058(6)
N3 0.0238(8) 0.0274(8) 0.0275(9) -0.0006(7) 0.0041(7) -0.0019(6)
N4 0.0210(8) 0.0255(8) 0.0243(8) -0.0002(6) 0.0064(6) 0.0027(6)
C1 0.0250(10) 0.0234(9) 0.0288(10) 0.0074(8) 0.0106(8) 0.0044(7)
C2 0.0229(9) 0.0210(9) 0.0207(9) 0.0041(7) 0.0045(7) 0.0031(7)
C3 0.0213(9) 0.0206(8) 0.0184(8) 0.0001(7) 0.0038(7) 0.0010(7)
C4 0.0238(9) 0.0184(8) 0.0177(9) -0.0007(7) 0.0055(7) 0.0011(7)
C5 0.0247(10) 0.0248(9) 0.0245(9) 0.0045(8) 0.0103(7) 0.0063(7)
C6 0.0224(10) 0.0251(9) 0.0269(10) 0.0075(8) 0.0075(8) 0.0036(7)
C7 0.0297(10) 0.0174(8) 0.0212(9) 0.0018(7) 0.0057(7) 0.0015(7)
C8 0.0286(11) 0.0417(13) 0.0390(13) -0.0007(10) 0.0046(9) -0.0052(9)
C9 0.0388(13) 0.0436(13) 0.0440(14) -0.0006(11) -0.0068(11) -0.0125(11)
C10 0.0521(15) 0.0319(12) 0.0359(13) -0.0034(10) -0.0102(11) -0.0014(10)
C11 0.0410(13) 0.0341(11) 0.0306(11) -0.0060(9) 0.0002(9) 0.0087(9)
C12 0.0275(10) 0.0249(9) 0.0243(10) 0.0004(8) 0.0031(8) 0.0057(8)
C13 0.0268(10) 0.0260(10) 0.0251(10) 0.0022(8) 0.0070(8) 0.0045(8)
C14 0.0364(12) 0.0406(12) 0.0341(12) -0.0052(10) 0.0172(9) 0.0013(9)
C15 0.0338(12) 0.0485(14) 0.0514(15) -0.0008(12) 0.0255(11) -0.0028(10)
C16 0.0245(11) 0.0455(13) 0.0536(16) -0.0001(12) 0.0094(10) -0.0061(10)
C17 0.0262(11) 0.0348(11) 0.0334(12) -0.0021(9) 0.0058(9) -0.0006(8)

loop_
_atom_type_symbol
_atom_type_description
_atom_type_scat_dispersion_real
_atom_type_scat_dispersion_imag
_atom_type_scat_source
C C 0.0033 0.0016 'International Tables Vol C Tables 4.2.6.8 and 6.1.1.4'
H H 0.0000 0.0000 'International Tables Vol C Tables 4.2.6.8 and 6.1.1.4'
N N 0.0061 0.0033 'International Tables Vol C Tables 4.2.6.8 and 6.1.1.4'
O O 0.0106 0.0060 'International Tables Vol C Tables 4.2.6.8 and 6.1.1.4'
Cu Cu 0.3201 1.2651 'International Tables Vol C Tables 4.2.6.8 and 6.1.1.4'

loop_
_geom_angle_atom_site_label_1
_geom_angle_atom_site_label_2
_geom_angle_atom_site_label_3
_geom_angle
_geom_angle_site_symmetry_1
_geom_angle_site_symmetry_3
_geom_angle_publ_flag
O1 Cu1 O3 93.96(6) . 4_566 ?
O1 Cu1 N4 173.78(7) . . ?
O3 Cu1 N4 92.15(7) 4_566 . ?
O1 Cu1 N3 93.33(7) . . ?
O3 Cu1 N3 162.96(7) 4_566 . ?
N4 Cu1 N3 81.07(7) . . ?
O1 Cu1 N1 76.58(5) . . ?
O3 Cu1 N1 98.98(6) 4_566 . ?
N4 Cu1 N1 101.37(6) . . ?
N3 Cu1 N1 97.68(6) . . ?
O6 Cu2 O6 179.998(1) 3_665 . ?
O6 Cu2 N2 97.53(6) 3_665 . ?
O6 Cu2 N2 82.48(6) . . ?
O6 Cu2 N2 82.47(6) 3_665 3_665 ?
O6 Cu2 N2 97.52(6) . 3_665 ?
N2 Cu2 N2 180.0 . 3_665 ?
C1 O1 Cu1 122.45(12) . . ?
C6 O3 Cu1 125.44(13) . 4_565 ?
C7 O6 Cu2 115.12(12) . . ?
H1W O7 H2W 96.5 . . ?
C3 N1 C2 118.27(15) . . ?
C3 N1 Cu1 137.48(12) . . ?
C2 N1 Cu1 103.77(11) . . ?
C4 N2 C5 119.99(16) . . ?
C4 N2 Cu2 113.59(12) . . ?
C5 N2 Cu2 126.20(13) . . ?
C8 N3 C12 118.84(19) . . ?
C8 N3 Cu1 126.28(15) . . ?
C12 N3 Cu1 114.45(14) . . ?
C17 N4 C13 119.43(17) . . ?
C17 N4 Cu1 125.15(14) . . ?
C13 N4 Cu1 115.35(13) . . ?
O2 C1 O1 124.83(18) . . ?
O2 C1 C2 118.13(17) . . ?
O1 C1 C2 117.01(16) . . ?
N1 C2 C5 121.76(17) . . ?
N1 C2 C1 118.35(16) . . ?
C5 C2 C1 119.77(16) . . ?
N1 C3 C4 120.07(16) . . ?
N1 C3 C6 115.69(16) . . ?
C4 C3 C6 124.23(16) . . ?
N2 C4 C3 120.23(16) . . ?
N2 C4 C7 113.72(16) . . ?
C3 C4 C7 125.75(16) . . ?
N2 C5 C2 119.51(17) . . ?
N2 C5 H5 120.2 . . ?
C2 C5 H5 120.2 . . ?
O4 C6 O3 126.96(19) . . ?
O4 C6 C3 116.43(18) . . ?
O3 C6 C3 116.35(17) . . ?
O5 C7 O6 126.62(18) . . ?
O5 C7 C4 118.91(17) . . ?
O6 C7 C4 114.41(16) . . ?
N3 C8 C9 122.1(2) . . ?
N3 C8 H8 118.9 . . ?
C9 C8 H8 118.9 . . ?
C8 C9 C10 119.2(2) . . ?
C8 C9 H9 120.4 . . ?
C10 C9 H9 120.4 . . ?
C9 C10 C11 119.3(2) . . ?
C9 C10 H10 120.3 . . ?
C11 C10 H10 120.3 . . ?
C10 C11 C12 118.5(2) . . ?
C10 C11 H11 120.8 . . ?
C12 C11 H11 120.8 . . ?
N3 C12 C11 122.0(2) . . ?
N3 C12 C13 114.28(17) . . ?
C11 C12 C13 123.74(18) . . ?
N4 C13 C14 122.0(2) . . ?
N4 C13 C12 114.52(16) . . ?
C14 C13 C12 123.5(2) . . ?
C13 C14 C15 117.8(2) . . ?
C13 C14 H14 121.1 . . ?
C15 C14 H14 121.1 . . ?
C16 C15 C14 120.2(2) . . ?
C16 C15 H15 119.9 . . ?
C14 C15 H15 119.9 . . ?
C15 C16 C17 119.3(2) . . ?
C15 C16 H16 120.3 . . ?
C17 C16 H16 120.3 . . ?
N4 C17 C16 121.3(2) . . ?
N4 C17 H17 119.4 . . ?
C16 C17 H17 119.4 . . ?

loop_
_geom_bond_atom_site_label_1
_geom_bond_atom_site_label_2
_geom_bond_distance
_geom_bond_site_symmetry_2
_geom_bond_publ_flag
Cu1 O1 1.9467(13) . ?
Cu1 O3 1.9654(15) 4_566 ?
Cu1 N4 1.9780(16) . ?
Cu1 N3 2.0098(18) . ?
Cu1 N1 2.4254(16) . ?
Cu2 O6 1.9618(14) 3_665 ?
Cu2 O6 1.9618(14) . ?
Cu2 N2 1.9622(15) . ?
Cu2 N2 1.9622(15) 3_665 ?
O1 C1 1.261(2) . ?
O2 C1 1.225(2) . ?
O3 C6 1.275(3) . ?
O3 Cu1 1.9655(15) 4_565 ?
O4 C6 1.218(3) . ?
O5 C7 1.227(2) . ?
O6 C7 1.279(2) . ?
O7 H1W 0.8334 . ?
O7 H2W 0.8478 . ?
N1 C3 1.339(2) . ?
N1 C2 1.343(2) . ?
N2 C4 1.329(2) . ?
N2 C5 1.334(2) . ?
N3 C8 1.341(3) . ?
N3 C12 1.346(2) . ?
N4 C17 1.335(3) . ?
N4 C13 1.349(3) . ?
C1 C2 1.516(3) . ?
C2 C5 1.378(3) . ?
C3 C4 1.401(3) . ?
C3 C6 1.533(2) . ?
C4 C7 1.522(2) . ?
C5 H5 0.9300 . ?
C8 C9 1.374(3) . ?
C8 H8 0.9300 . ?
C9 C10 1.379(4) . ?
C9 H9 0.9300 . ?
C10 C11 1.384(3) . ?
C10 H10 0.9300 . ?
C11 C12 1.388(3) . ?
C11 H11 0.9300 . ?
C12 C13 1.475(3) . ?
C13 C14 1.382(3) . ?
C14 C15 1.386(4) . ?
C14 H14 0.9300 . ?
C15 C16 1.361(4) . ?
C15 H15 0.9300 . ?
C16 C17 1.383(3) . ?
C16 H16 0.9300 . ?
C17 H17 0.9300 . ?

loop_
_geom_hbond_atom_site_label_D
_geom_hbond_atom_site_label_H
_geom_hbond_atom_site_label_A
_geom_hbond_distance_DH
_geom_hbond_distance_HA
_geom_hbond_distance_DA
_geom_hbond_angle_DHA
_geom_hbond_site_symmetry_A
O7 H1W O4 0.83 2.15 2.964(2) 166.2 1_455
O7 H2W O2 0.85 2.12 2.925(2) 158.2 4_565

loop_
_geom_torsion_atom_site_label_1
_geom_torsion_atom_site_label_2
_geom_torsion_atom_site_label_3
_geom_torsion_atom_site_label_4
_geom_torsion
_geom_torsion_site_symmetry_1
_geom_torsion_site_symmetry_2
_geom_torsion_site_symmetry_3
_geom_torsion_site_symmetry_4
_geom_torsion_publ_flag
O3 Cu1 O1 C1 86.09(18) 4_566 . . . ?
N3 Cu1 O1 C1 -109.32(18) . . . . ?
N1 Cu1 O1 C1 -12.21(17) . . . . ?
N2 Cu2 O6 C7 -7.70(15) . . . . ?
N2 Cu2 O6 C7 172.30(15) 3_665 . . . ?
O1 Cu1 N1 C3 -166.4(2) . . . . ?
O3 Cu1 N1 C3 101.62(19) 4_566 . . . ?
N4 Cu1 N1 C3 7.6(2) . . . . ?
N3 Cu1 N1 C3 -74.8(2) . . . . ?
O1 Cu1 N1 C2 5.09(12) . . . . ?
O3 Cu1 N1 C2 -86.87(12) 4_566 . . . ?
N4 Cu1 N1 C2 179.08(12) . . . . ?
N3 Cu1 N1 C2 96.70(13) . . . . ?
O6 Cu2 N2 C4 -173.66(14) 3_665 . . . ?
O6 Cu2 N2 C4 6.34(14) . . . . ?
O6 Cu2 N2 C5 11.68(18) 3_665 . . . ?
O6 Cu2 N2 C5 -168.32(18) . . . . ?
O1 Cu1 N3 C8 -6.99(19) . . . . ?
O3 Cu1 N3 C8 108.2(2) 4_566 . . . ?
N4 Cu1 N3 C8 175.74(19) . . . . ?
N1 Cu1 N3 C8 -83.88(18) . . . . ?
O1 Cu1 N3 C12 -179.32(14) . . . . ?
O3 Cu1 N3 C12 -64.1(3) 4_566 . . . ?
N4 Cu1 N3 C12 3.41(14) . . . . ?
N1 Cu1 N3 C12 103.78(14) . . . . ?
O3 Cu1 N4 C17 -18.69(17) 4_566 . . . ?
N3 Cu1 N4 C17 177.03(18) . . . . ?
N1 Cu1 N4 C17 80.92(17) . . . . ?
O3 Cu1 N4 C13 164.45(14) 4_566 . . . ?
N3 Cu1 N4 C13 0.17(14) . . . . ?
N1 Cu1 N4 C13 -95.94(14) . . . . ?
Cu1 O1 C1 O2 -165.7(2) . . . . ?
Cu1 O1 C1 C2 16.7(3) . . . . ?
C3 N1 C2 C5 -1.8(3) . . . . ?
Cu1 N1 C2 C5 -175.28(17) . . . . ?
C3 N1 C2 C1 174.32(18) . . . . ?
Cu1 N1 C2 C1 0.8(2) . . . . ?
O2 C1 C2 N1 171.9(2) . . . . ?
O1 C1 C2 N1 -10.4(3) . . . . ?
O2 C1 C2 C5 -11.9(3) . . . . ?
O1 C1 C2 C5 165.8(2) . . . . ?
C2 N1 C3 C4 -1.7(3) . . . . ?
Cu1 N1 C3 C4 168.91(14) . . . . ?
C2 N1 C3 C6 178.91(17) . . . . ?
Cu1 N1 C3 C6 -10.5(3) . . . . ?
C5 N2 C4 C3 -3.3(3) . . . . ?
Cu2 N2 C4 C3 -178.34(14) . . . . ?
C5 N2 C4 C7 170.77(17) . . . . ?
Cu2 N2 C4 C7 -4.3(2) . . . . ?
N1 C3 C4 N2 4.3(3) . . . . ?
C6 C3 C4 N2 -176.35(18) . . . . ?
N1 C3 C4 C7 -168.99(18) . . . . ?
C6 C3 C4 C7 10.3(3) . . . . ?
C4 N2 C5 C2 -0.2(3) . . . . ?
Cu2 N2 C5 C2 174.19(15) . . . . ?
N1 C2 C5 N2 2.8(3) . . . . ?
C1 C2 C5 N2 -173.24(18) . . . . ?
Cu1 O3 C6 O4 -123.7(2) 4_565 . . . ?
Cu1 O3 C6 C3 62.4(2) 4_565 . . . ?
N1 C3 C6 O4 -82.3(2) . . . . ?
C4 C3 C6 O4 98.3(2) . . . . ?
N1 C3 C6 O3 92.2(2) . . . . ?
C4 C3 C6 O3 -87.1(2) . . . . ?
Cu2 O6 C7 O5 -175.40(17) . . . . ?
Cu2 O6 C7 C4 7.3(2) . . . . ?
N2 C4 C7 O5 -179.52(18) . . . . ?
C3 C4 C7 O5 -5.8(3) . . . . ?
N2 C4 C7 O6 -2.0(2) . . . . ?
C3 C4 C7 O6 171.69(19) . . . . ?
C12 N3 C8 C9 0.4(3) . . . . ?
Cu1 N3 C8 C9 -171.59(18) . . . . ?
N3 C8 C9 C10 1.3(4) . . . . ?
C8 C9 C10 C11 -2.6(4) . . . . ?
C9 C10 C11 C12 2.1(3) . . . . ?
C8 N3 C12 C11 -0.9(3) . . . . ?
Cu1 N3 C12 C11 172.07(16) . . . . ?
C8 N3 C12 C13 -179.03(18) . . . . ?
Cu1 N3 C12 C13 -6.1(2) . . . . ?
C10 C11 C12 N3 -0.4(3) . . . . ?
C10 C11 C12 C13 177.6(2) . . . . ?
C17 N4 C13 C14 0.1(3) . . . . ?
Cu1 N4 C13 C14 177.18(17) . . . . ?
C17 N4 C13 C12 179.54(18) . . . . ?
Cu1 N4 C13 C12 -3.4(2) . . . . ?
N3 C12 C13 N4 6.3(3) . . . . ?
C11 C12 C13 N4 -171.83(19) . . . . ?
N3 C12 C13 C14 -174.3(2) . . . . ?
C11 C12 C13 C14 7.6(3) . . . . ?
N4 C13 C14 C15 0.2(3) . . . . ?
C12 C13 C14 C15 -179.1(2) . . . . ?
C13 C14 C15 C16 -1.0(4) . . . . ?
C14 C15 C16 C17 1.4(4) . . . . ?
C13 N4 C17 C16 0.3(3) . . . . ?
Cu1 N4 C17 C16 -176.42(17) . . . . ?
C15 C16 C17 N4 -1.1(4) . . . . ?
